data_4331518
loop_
_publ_author_name
'Halper, Sara R.'
'Cohen, Seth M.'

_publ_section_title
;
 Self-Assembly of Heteroleptic [Cu(dipyrrinato)(hfacac)] Complexes
 Directed by Fluorine&#x2212;Fluorine Interactions
;
_journal_issue 12
_journal_name_full 'Inorganic Chemistry'
_journal_page_first 4139
_journal_page_last 4141
_journal_paper_doi 10.1021/ic0504442
_journal_volume 44
_journal_year 2005
_chemical_formula_sum 'C23 H19 Cu N3 O2'
_chemical_formula_weight 432.95
_chemical_name_systematic
; 
 ? 
;
_space_group_IT_number 14
_symmetry_cell_setting monoclinic
_symmetry_space_group_name_Hall '-P 2ybc'
_symmetry_space_group_name_H-M 'P 1 21/c 1'
_atom_sites_solution_hydrogens geom
_atom_sites_solution_primary direct
_atom_sites_solution_secondary difmap
_audit_creation_method SHELXL-97
_cell_angle_alpha 90.00
_cell_angle_beta 95.7450(10)
_cell_angle_gamma 90.00
_cell_formula_units_Z 8
_cell_length_a 8.4016(5)
_cell_length_b 28.5805(18)
_cell_length_c 16.3187(10)
_cell_measurement_reflns_used 2965
_cell_measurement_temperature 100(2)
_cell_measurement_theta_max 27.42
_cell_measurement_theta_min 2.48
_cell_volume 3898.8(4)
_computing_cell_refinement 'Bruker SMART'
_computing_data_collection 'Bruker SMART'
_computing_data_reduction 'Bruker SAINT'
_computing_molecular_graphics 'Bruker SHELXTL'
_computing_publication_material 'Bruker SHELXTL'
_computing_structure_refinement 'SHELXL-97 (Sheldrick, 1997)'
_computing_structure_solution 'SHELXS-97 (Sheldrick, 1990)'
_diffrn_ambient_temperature 100(2)
_diffrn_measured_fraction_theta_full 0.980
_diffrn_measured_fraction_theta_max 0.980
_diffrn_measurement_device_type 'CCD area detector'
_diffrn_measurement_method 'phi and omega scans'
_diffrn_radiation_monochromator graphite
_diffrn_radiation_source 'fine-focus sealed tube'
_diffrn_radiation_type MoK\a
_diffrn_radiation_wavelength 0.71073
_diffrn_reflns_av_R_equivalents 0.0779
_diffrn_reflns_av_sigmaI/netI 0.0816
_diffrn_reflns_limit_h_max 10
_diffrn_reflns_limit_h_min -10
_diffrn_reflns_limit_k_max 36
_diffrn_reflns_limit_k_min -37
_diffrn_reflns_limit_l_max 21
_diffrn_reflns_limit_l_min -21
_diffrn_reflns_number 32963
_diffrn_reflns_theta_full 27.49
_diffrn_reflns_theta_max 27.49
_diffrn_reflns_theta_min 1.42
_exptl_absorpt_coefficient_mu 1.145
_exptl_absorpt_correction_T_max 1.000000
_exptl_absorpt_correction_T_min 0.831026
_exptl_absorpt_correction_type multi-scan
_exptl_absorpt_process_details sadabs
_exptl_crystal_colour orange
_exptl_crystal_density_diffrn 1.475
_exptl_crystal_density_meas 0
_exptl_crystal_density_method 'not measured'
_exptl_crystal_description rod
_exptl_crystal_F_000 1784
_exptl_crystal_size_max 0.18
_exptl_crystal_size_mid 0.08
_exptl_crystal_size_min 0.03
_refine_diff_density_max 0.672
_refine_diff_density_min -0.547
_refine_diff_density_rms 0.104
_refine_ls_extinction_method none
_refine_ls_goodness_of_fit_ref 1.094
_refine_ls_hydrogen_treatment mixed
_refine_ls_matrix_type full
_refine_ls_number_parameters 527
_refine_ls_number_reflns 8749
_refine_ls_number_restraints 0
_refine_ls_restrained_S_all 1.094
_refine_ls_R_factor_all 0.0986
_refine_ls_R_factor_gt 0.0667
_refine_ls_shift/su_max 0.001
_refine_ls_shift/su_mean 0.000
_refine_ls_structure_factor_coef Fsqd
_refine_ls_weighting_details 'calc w=1/[\s^2^(Fo^2^)+(0.0473P)^2^+2.8300P] where P=(Fo^2^+2Fc^2^)/3'
_refine_ls_weighting_scheme calc
_refine_ls_wR_factor_gt 0.1183
_refine_ls_wR_factor_ref 0.1288
_reflns_number_gt 6398
_reflns_number_total 8749
_reflns_threshold_expression >2sigma(I)
_cod_data_source_file ic0504442sup1.cif
_cod_data_source_block '[Cu(3-quindpm)(acac)]'
_cod_depositor_comments
;
The following automatic conversions were performed:

'_symmetry_cell_setting' value 'Monoclinic' changed to 'monoclinic'
according to /home/saulius/struct/CIF-dictionaries/cif_core.dic
dictionary named 'cif_core.dic' version 2.4.2 from 2011-04-26.

Automatic conversion script
Id: cif_fix_values 1891 2012-01-12 08:04:46Z andrius 
;
_cod_original_sg_symbol_H-M P2(1)/c
_cod_database_code 4331518

loop_
_symmetry_equiv_pos_as_xyz
'x, y, z'
'-x, y+1/2, -z+1/2'
'-x, -y, -z'
'x, -y-1/2, z-1/2'

loop_
_atom_site_label
_atom_site_type_symbol
_atom_site_fract_x
_atom_site_fract_y
_atom_site_fract_z
_atom_site_U_iso_or_equiv
_atom_site_adp_type
_atom_site_occupancy
_atom_site_symmetry_multiplicity
_atom_site_calc_flag
_atom_site_refinement_flags
C1 C 0.3630(5) 0.74538(13) 0.4557(3) 0.0186(9) Uani 1 1 d .
H1 H 0.2811 0.7575 0.4858 0.022 Uiso 1 1 calc R
C2 C 0.4935(5) 0.77193(14) 0.4334(3) 0.0221(9) Uani 1 1 d .
H2 H 0.5138 0.8041 0.4447 0.027 Uiso 1 1 calc R
C3 C 0.5848(5) 0.74218(14) 0.3925(3) 0.0197(9) Uani 1 1 d .
H3 H 0.6820 0.7496 0.3703 0.024 Uiso 1 1 calc R
C4 C 0.5073(4) 0.69784(13) 0.3895(2) 0.0147(8) Uani 1 1 d .
C5 C 0.5542(4) 0.65690(13) 0.3520(2) 0.0142(8) Uani 1 1 d .
C6 C 0.4708(4) 0.61460(13) 0.3469(2) 0.0127(8) Uani 1 1 d .
C7 C 0.5130(4) 0.57285(13) 0.3071(2) 0.0150(8) Uani 1 1 d .
H7 H 0.6069 0.5678 0.2804 0.018 Uiso 1 1 calc R
C8 C 0.3929(5) 0.54126(13) 0.3144(2) 0.0172(9) Uani 1 1 d .
H8 H 0.3872 0.5102 0.2937 0.021 Uiso 1 1 calc R
C9 C 0.2793(5) 0.56386(13) 0.3588(2) 0.0169(8) Uani 1 1 d .
H9 H 0.1826 0.5500 0.3724 0.020 Uiso 1 1 calc R
C10 C -0.2915(4) 0.65885(13) 0.3129(2) 0.0158(8) Uani 1 1 d .
C11 C -0.1454(4) 0.66273(13) 0.3641(2) 0.0170(8) Uani 1 1 d .
H11 H -0.1507 0.6640 0.4220 0.020 Uiso 1 1 calc R
C12 C 0.0035(5) 0.66251(12) 0.2534(2) 0.0160(8) Uani 1 1 d .
C13 C 0.1551(5) 0.66602(13) 0.2221(3) 0.0185(9) Uani 1 1 d .
H13 H 0.2487 0.6710 0.2588 0.022 Uiso 1 1 calc R
C14 C 0.1666(5) 0.66235(13) 0.1401(3) 0.0211(9) Uani 1 1 d .
H14 H 0.2682 0.6648 0.1196 0.025 Uiso 1 1 calc R
C15 C 0.0283(5) 0.65487(14) 0.0848(3) 0.0240(9) Uani 1 1 d .
H15 H 0.0381 0.6511 0.0277 0.029 Uiso 1 1 calc R
C16 C -0.1185(5) 0.65304(14) 0.1127(3) 0.0224(9) Uani 1 1 d .
H16 H -0.2109 0.6491 0.0748 0.027 Uiso 1 1 calc R
C17 C -0.1346(5) 0.65694(13) 0.1976(2) 0.0172(8) Uani 1 1 d .
C18 C -0.2855(5) 0.65509(13) 0.2300(3) 0.0182(9) Uani 1 1 d .
H18 H -0.3810 0.6513 0.1942 0.022 Uiso 1 1 calc R
C19 C -0.0333(5) 0.72058(14) 0.6263(3) 0.0246(10) Uani 1 1 d .
H19A H 0.0590 0.7384 0.6510 0.037 Uiso 1 1 calc R
H19B H -0.0937 0.7082 0.6698 0.037 Uiso 1 1 calc R
H19C H -0.1025 0.7412 0.5902 0.037 Uiso 1 1 calc R
C20 C 0.0234(4) 0.68089(14) 0.5768(2) 0.0167(8) Uani 1 1 d .
C21 C -0.0234(4) 0.63530(13) 0.5931(2) 0.0170(8) Uani 1 1 d .
H21 H -0.0861 0.6306 0.6377 0.020 Uiso 1 1 calc R
C22 C 0.0156(4) 0.59630(14) 0.5483(2) 0.0166(8) Uani 1 1 d .
C23 C -0.0451(5) 0.54857(14) 0.5700(3) 0.0225(9) Uani 1 1 d .
H23A H -0.1192 0.5369 0.5244 0.034 Uiso 1 1 calc R
H23B H -0.1008 0.5509 0.6198 0.034 Uiso 1 1 calc R
H23C H 0.0453 0.5270 0.5799 0.034 Uiso 1 1 calc R
C24 C 0.1343(4) 0.69623(13) 0.8209(2) 0.0177(9) Uani 1 1 d .
H24 H 0.2213 0.7148 0.8070 0.021 Uiso 1 1 calc R
C25 C 0.0063(5) 0.71343(14) 0.8621(3) 0.0202(9) Uani 1 1 d .
H25 H -0.0075 0.7446 0.8806 0.024 Uiso 1 1 calc R
C26 C -0.0935(4) 0.67635(13) 0.8701(2) 0.0171(8) Uani 1 1 d .
H26 H -0.1909 0.6768 0.8950 0.021 Uiso 1 1 calc R
C27 C -0.0240(4) 0.63676(13) 0.8338(2) 0.0124(8) Uani 1 1 d .
C28 C -0.0776(4) 0.59079(13) 0.8329(2) 0.0134(8) Uani 1 1 d .
C29 C 0.0005(4) 0.55213(13) 0.8032(2) 0.0135(8) Uani 1 1 d .
C30 C -0.0454(5) 0.50447(13) 0.8043(2) 0.0177(9) Uani 1 1 d .
H30 H -0.1383 0.4923 0.8253 0.021 Uiso 1 1 calc R
C31 C 0.0687(5) 0.47927(13) 0.7695(3) 0.0190(9) Uani 1 1 d .
H31 H 0.0709 0.4463 0.7617 0.023 Uiso 1 1 calc R
C32 C 0.1823(5) 0.51196(14) 0.7477(3) 0.0198(9) Uani 1 1 d .
H32 H 0.2758 0.5039 0.7226 0.024 Uiso 1 1 calc R
C33 C -0.2324(4) 0.58315(13) 0.8692(2) 0.0145(8) Uani 1 1 d .
C34 C 0.6233(4) 0.59732(13) 0.8233(2) 0.0154(8) Uani 1 1 d .
H34 H 0.6295 0.6088 0.7690 0.019 Uiso 1 1 calc R
C35 C 0.4724(5) 0.57993(13) 0.9296(2) 0.0157(8) Uani 1 1 d .
C36 C 0.3227(5) 0.57921(14) 0.9623(3) 0.0204(9) Uani 1 1 d .
H36 H 0.2296 0.5900 0.9300 0.024 Uiso 1 1 calc R
C37 C 0.3119(5) 0.56308(14) 1.0404(3) 0.0212(9) Uani 1 1 d .
H37 H 0.2109 0.5627 1.0618 0.025 Uiso 1 1 calc R
C38 C 0.4469(5) 0.54712(15) 1.0890(3) 0.0243(10) Uani 1 1 d .
H38 H 0.4368 0.5358 1.1430 0.029 Uiso 1 1 calc R
C39 C 0.5928(5) 0.54759(14) 1.0597(3) 0.0207(9) Uani 1 1 d .
H39 H 0.6840 0.5367 1.0935 0.025 Uiso 1 1 calc R
C40 C 0.6097(4) 0.56409(13) 0.9800(2) 0.0158(8) Uani 1 1 d .
C41 C -0.2410(4) 0.56623(13) 0.9463(2) 0.0169(8) Uani 1 1 d .
H41 H -0.1466 0.5558 0.9779 0.020 Uiso 1 1 calc R
C42 C 0.5224(5) 0.72457(16) 0.6520(3) 0.0312(11) Uani 1 1 d .
H42A H 0.4322 0.7465 0.6473 0.047 Uiso 1 1 calc R
H42B H 0.5807 0.7271 0.6031 0.047 Uiso 1 1 calc R
H42C H 0.5944 0.7321 0.7012 0.047 Uiso 1 1 calc R
C43 C 0.4608(5) 0.67540(15) 0.6588(3) 0.0221(9) Uani 1 1 d .
C44 C 0.5041(5) 0.64071(16) 0.6058(3) 0.0243(10) Uani 1 1 d .
H44 H 0.5702 0.6493 0.5643 0.029 Uiso 1 1 calc R
C45 C 0.4565(5) 0.59402(15) 0.6098(2) 0.0208(9) Uani 1 1 d .
C46 C 0.5081(6) 0.55901(17) 0.5484(3) 0.0327(12) Uani 1 1 d .
H46A H 0.5750 0.5349 0.5774 0.049 Uiso 1 1 calc R
H46B H 0.5693 0.5750 0.5087 0.049 Uiso 1 1 calc R
H46C H 0.4133 0.5443 0.5192 0.049 Uiso 1 1 calc R
Cu1 Cu 0.21438(5) 0.650904(16) 0.44779(3) 0.01417(12) Uani 1 1 d .
Cu2 Cu 0.26302(5) 0.612387(16) 0.74400(3) 0.01415(12) Uani 1 1 d .
N1 N 0.3683(3) 0.70154(11) 0.42968(19) 0.0139(7) Uani 1 1 d .
N2 N 0.3258(4) 0.60735(11) 0.37922(19) 0.0145(7) Uani 1 1 d .
N3 N -0.0031(4) 0.66472(11) 0.3372(2) 0.0180(7) Uani 1 1 d .
N4 N 0.1186(3) 0.65120(10) 0.80404(19) 0.0129(7) Uani 1 1 d .
N5 N 0.1435(4) 0.55545(11) 0.76638(19) 0.0140(7) Uani 1 1 d .
N6 N 0.4809(4) 0.59561(11) 0.8509(2) 0.0173(7) Uani 1 1 d .
O1 O 0.1109(3) 0.69263(9) 0.52024(16) 0.0171(6) Uani 1 1 d .
O2 O 0.1013(3) 0.59700(9) 0.48796(16) 0.0163(6) Uani 1 1 d .
O3 O 0.3706(3) 0.66951(9) 0.71598(17) 0.0195(6) Uani 1 1 d .
O4 O 0.3701(3) 0.57734(10) 0.66267(16) 0.0189(6) Uani 1 1 d .

loop_
_atom_site_aniso_label
_atom_site_aniso_U_11
_atom_site_aniso_U_22
_atom_site_aniso_U_33
_atom_site_aniso_U_23
_atom_site_aniso_U_13
_atom_site_aniso_U_12
C1 0.017(2) 0.016(2) 0.022(2) -0.0008(17) 0.0015(17) 0.0023(16)
C2 0.021(2) 0.013(2) 0.033(3) 0.0004(18) 0.0029(18) -0.0020(16)
C3 0.015(2) 0.022(2) 0.022(2) 0.0037(18) 0.0022(17) -0.0039(16)
C4 0.0097(18) 0.016(2) 0.018(2) 0.0033(16) 0.0002(15) -0.0002(15)
C5 0.0084(18) 0.020(2) 0.014(2) 0.0032(16) 0.0012(15) 0.0013(15)
C6 0.0113(18) 0.0136(19) 0.013(2) 0.0004(16) 0.0016(15) 0.0038(15)
C7 0.0126(19) 0.018(2) 0.015(2) 0.0000(16) 0.0033(15) 0.0037(15)
C8 0.030(2) 0.0088(19) 0.013(2) -0.0013(15) 0.0043(17) -0.0021(16)
C9 0.018(2) 0.016(2) 0.016(2) 0.0016(16) 0.0000(16) -0.0052(16)
C10 0.0142(19) 0.0101(19) 0.023(2) 0.0021(16) 0.0025(16) 0.0034(15)
C11 0.017(2) 0.017(2) 0.018(2) 0.0032(16) 0.0031(16) 0.0014(15)
C12 0.020(2) 0.0085(19) 0.021(2) 0.0003(16) 0.0050(17) 0.0003(15)
C13 0.016(2) 0.017(2) 0.022(2) 0.0047(17) -0.0006(17) 0.0046(16)
C14 0.020(2) 0.020(2) 0.025(2) 0.0050(18) 0.0102(18) 0.0042(17)
C15 0.033(2) 0.027(2) 0.013(2) -0.0011(18) 0.0042(18) 0.0034(19)
C16 0.024(2) 0.023(2) 0.020(2) -0.0004(19) 0.0000(18) 0.0008(18)
C17 0.017(2) 0.013(2) 0.022(2) 0.0031(17) 0.0011(16) -0.0014(15)
C18 0.017(2) 0.012(2) 0.025(2) -0.0013(17) -0.0028(17) 0.0016(15)
C19 0.027(2) 0.022(2) 0.026(2) -0.0016(19) 0.0073(19) 0.0050(18)
C20 0.0109(19) 0.025(2) 0.014(2) -0.0010(17) 0.0010(16) 0.0017(16)
C21 0.016(2) 0.023(2) 0.012(2) 0.0021(17) 0.0048(16) -0.0021(16)
C22 0.0131(19) 0.019(2) 0.017(2) 0.0034(17) -0.0023(16) -0.0024(16)
C23 0.025(2) 0.021(2) 0.024(2) -0.0013(18) 0.0104(18) -0.0066(18)
C24 0.015(2) 0.015(2) 0.024(2) 0.0020(17) 0.0047(17) -0.0038(15)
C25 0.018(2) 0.015(2) 0.028(2) -0.0040(18) 0.0025(18) 0.0028(16)
C26 0.0126(19) 0.020(2) 0.020(2) -0.0012(17) 0.0058(16) 0.0029(16)
C27 0.0057(17) 0.0170(19) 0.014(2) 0.0026(16) 0.0000(15) -0.0009(14)
C28 0.0070(17) 0.019(2) 0.013(2) 0.0031(16) -0.0017(15) 0.0005(15)
C29 0.0109(18) 0.016(2) 0.013(2) 0.0037(16) -0.0007(15) -0.0011(15)
C30 0.018(2) 0.016(2) 0.019(2) 0.0026(17) 0.0001(17) -0.0014(16)
C31 0.022(2) 0.0081(18) 0.027(2) -0.0003(17) 0.0004(18) 0.0002(16)
C32 0.016(2) 0.020(2) 0.024(2) -0.0028(18) 0.0028(17) 0.0051(16)
C33 0.0122(19) 0.015(2) 0.017(2) -0.0027(16) 0.0042(15) 0.0004(15)
C34 0.018(2) 0.018(2) 0.011(2) 0.0037(16) 0.0043(16) 0.0011(15)
C35 0.020(2) 0.0125(19) 0.015(2) -0.0011(16) 0.0061(16) -0.0024(15)
C36 0.018(2) 0.018(2) 0.025(2) -0.0012(18) 0.0020(17) -0.0009(16)
C37 0.020(2) 0.021(2) 0.025(2) -0.0014(18) 0.0149(18) -0.0008(17)
C38 0.036(3) 0.028(2) 0.011(2) 0.0021(18) 0.0068(18) -0.007(2)
C39 0.019(2) 0.023(2) 0.019(2) 0.0007(18) -0.0026(17) -0.0014(17)
C40 0.016(2) 0.0131(19) 0.018(2) -0.0043(16) 0.0011(16) -0.0060(15)
C41 0.016(2) 0.015(2) 0.019(2) -0.0008(17) -0.0025(16) 0.0005(15)
C42 0.028(2) 0.039(3) 0.028(3) 0.009(2) 0.009(2) -0.013(2)
C43 0.014(2) 0.031(2) 0.021(2) 0.0118(19) 0.0024(17) 0.0006(17)
C44 0.015(2) 0.043(3) 0.017(2) 0.013(2) 0.0095(17) 0.0055(18)
C45 0.015(2) 0.035(2) 0.012(2) 0.0065(18) 0.0002(16) 0.0136(18)
C46 0.035(3) 0.044(3) 0.021(2) 0.006(2) 0.013(2) 0.022(2)
Cu1 0.0123(2) 0.0131(2) 0.0178(3) -0.0003(2) 0.00525(19) -0.00044(18)
Cu2 0.0107(2) 0.0154(2) 0.0175(3) -0.0008(2) 0.00693(18) -0.00034(18)
N1 0.0111(16) 0.0152(17) 0.0154(18) 0.0013(13) 0.0015(13) -0.0002(13)
N2 0.0131(16) 0.0165(17) 0.0137(17) 0.0032(14) 0.0003(13) -0.0005(13)
N3 0.0137(17) 0.0182(18) 0.0223(19) 0.0026(15) 0.0026(14) 0.0024(13)
N4 0.0098(15) 0.0129(16) 0.0167(17) 0.0001(14) 0.0044(13) 0.0003(12)
N5 0.0113(16) 0.0149(16) 0.0159(17) -0.0003(13) 0.0019(13) 0.0031(12)
N6 0.0135(16) 0.0229(18) 0.0163(18) 0.0023(14) 0.0050(14) 0.0002(13)
O1 0.0151(14) 0.0186(14) 0.0192(15) -0.0010(12) 0.0089(11) 0.0012(11)
O2 0.0177(14) 0.0176(14) 0.0147(14) -0.0017(11) 0.0070(11) -0.0019(11)
O3 0.0167(14) 0.0234(15) 0.0198(16) 0.0029(12) 0.0086(12) -0.0041(12)
O4 0.0173(14) 0.0262(16) 0.0140(15) 0.0003(12) 0.0049(12) 0.0022(12)

loop_
_atom_type_symbol
_atom_type_description
_atom_type_scat_dispersion_real
_atom_type_scat_dispersion_imag
_atom_type_scat_source
C C 0.0033 0.0016 'International Tables Vol C Tables 4.2.6.8 and 6.1.1.4'
H H 0.0000 0.0000 'International Tables Vol C Tables 4.2.6.8 and 6.1.1.4'
N N 0.0061 0.0033 'International Tables Vol C Tables 4.2.6.8 and 6.1.1.4'
O O 0.0106 0.0060 'International Tables Vol C Tables 4.2.6.8 and 6.1.1.4'
Cu Cu 0.3201 1.2651 'International Tables Vol C Tables 4.2.6.8 and 6.1.1.4'

loop_
_geom_angle_atom_site_label_1
_geom_angle_atom_site_label_2
_geom_angle_atom_site_label_3
_geom_angle
_geom_angle_site_symmetry_1
_geom_angle_site_symmetry_3
N1 C1 C2 112.0(4) . .
C3 C2 C1 106.3(3) . .
C2 C3 C4 107.1(3) . .
C5 C4 N1 123.7(3) . .
C5 C4 C3 127.9(3) . .
N1 C4 C3 108.5(3) . .
C4 C5 C6 126.2(3) . .
C4 C5 C10 116.7(3) . 1_655
C6 C5 C10 117.1(3) . 1_655
N2 C6 C5 124.0(3) . .
N2 C6 C7 108.4(3) . .
C5 C6 C7 127.5(3) . .
C8 C7 C6 107.2(3) . .
C7 C8 C9 106.6(3) . .
N2 C9 C8 111.0(3) . .
C18 C10 C11 118.4(4) . .
C18 C10 C5 122.5(4) . 1_455
C11 C10 C5 119.0(4) . 1_455
N3 C11 C10 124.6(4) . .
N3 C12 C17 122.3(4) . .
N3 C12 C13 118.7(4) . .
C17 C12 C13 119.0(4) . .
C14 C13 C12 120.3(4) . .
C13 C14 C15 120.4(4) . .
C16 C15 C14 120.5(4) . .
C15 C16 C17 120.5(4) . .
C16 C17 C12 119.3(4) . .
C16 C17 C18 122.6(4) . .
C12 C17 C18 118.0(4) . .
C10 C18 C17 119.3(4) . .
O1 C20 C21 125.1(4) . .
O1 C20 C19 115.3(3) . .
C21 C20 C19 119.6(4) . .
C22 C21 C20 124.3(4) . .
O2 C22 C21 125.0(4) . .
O2 C22 C23 115.1(3) . .
C21 C22 C23 119.9(3) . .
N4 C24 C25 112.0(3) . .
C26 C25 C24 106.2(3) . .
C25 C26 C27 107.2(3) . .
C28 C27 N4 124.3(3) . .
C28 C27 C26 127.5(3) . .
N4 C27 C26 108.0(3) . .
C27 C28 C29 126.1(3) . .
C27 C28 C33 115.3(3) . .
C29 C28 C33 118.6(3) . .
C28 C29 N5 123.3(3) . .
C28 C29 C30 128.2(3) . .
N5 C29 C30 108.5(3) . .
C31 C30 C29 107.4(3) . .
C30 C31 C32 106.1(3) . .
N5 C32 C31 112.1(3) . .
C41 C33 C34 118.0(3) . 1_455
C41 C33 C28 123.2(3) . .
C34 C33 C28 118.6(3) 1_455 .
N6 C34 C33 124.3(4) . 1_655
N6 C35 C36 119.4(4) . .
N6 C35 C40 122.1(3) . .
C36 C35 C40 118.5(4) . .
C37 C36 C35 120.1(4) . .
C36 C37 C38 121.0(4) . .
C39 C38 C37 120.5(4) . .
C38 C39 C40 120.4(4) . .
C39 C40 C41 123.2(4) . 1_655
C39 C40 C35 119.5(3) . .
C41 C40 C35 117.3(4) 1_655 .
C33 C41 C40 120.4(4) . 1_455
O3 C43 C44 125.1(4) . .
O3 C43 C42 114.4(4) . .
C44 C43 C42 120.5(4) . .
C43 C44 C45 124.0(4) . .
O4 C45 C44 125.0(4) . .
O4 C45 C46 115.0(4) . .
C44 C45 C46 120.0(4) . .
O1 Cu1 O2 91.00(11) . .
O1 Cu1 N2 177.14(12) . .
O2 Cu1 N2 88.11(12) . .
O1 Cu1 N1 88.92(12) . .
O2 Cu1 N1 166.00(12) . .
N2 Cu1 N1 91.29(13) . .
O1 Cu1 N3 90.18(11) . .
O2 Cu1 N3 91.27(11) . .
N2 Cu1 N3 92.56(12) . .
N1 Cu1 N3 102.73(12) . .
O3 Cu2 O4 90.82(11) . .
O3 Cu2 N5 176.28(12) . .
O4 Cu2 N5 88.87(12) . .
O3 Cu2 N4 88.17(12) . .
O4 Cu2 N4 166.66(12) . .
N5 Cu2 N4 91.28(13) . .
O3 Cu2 N6 90.00(11) . .
O4 Cu2 N6 91.23(11) . .
N5 Cu2 N6 93.72(12) . .
N4 Cu2 N6 102.07(12) . .
C1 N1 C4 106.1(3) . .
C1 N1 Cu1 126.8(3) . .
C4 N1 Cu1 127.0(2) . .
C9 N2 C6 106.8(3) . .
C9 N2 Cu1 125.8(3) . .
C6 N2 Cu1 127.2(2) . .
C11 N3 C12 117.3(3) . .
C11 N3 Cu1 112.3(3) . .
C12 N3 Cu1 128.3(2) . .
C24 N4 C27 106.6(3) . .
C24 N4 Cu2 126.7(3) . .
C27 N4 Cu2 126.6(2) . .
C32 N5 C29 106.0(3) . .
C32 N5 Cu2 126.2(3) . .
C29 N5 Cu2 127.8(2) . .
C34 N6 C35 117.8(3) . .
C34 N6 Cu2 112.8(3) . .
C35 N6 Cu2 128.9(2) . .
C20 O1 Cu1 127.0(3) . .
C22 O2 Cu1 126.9(2) . .
C43 O3 Cu2 127.6(3) . .
C45 O4 Cu2 126.9(3) . .

loop_
_geom_bond_atom_site_label_1
_geom_bond_atom_site_label_2
_geom_bond_distance
_geom_bond_site_symmetry_2
C1 N1 1.325(5) .
C1 C2 1.410(5) .
C2 C3 1.364(5) .
C3 C4 1.423(5) .
C4 C5 1.395(5) .
C4 N1 1.400(5) .
C5 C6 1.395(5) .
C5 C10 1.503(5) 1_655
C6 N2 1.391(5) .
C6 C7 1.420(5) .
C7 C8 1.368(5) .
C8 C9 1.412(5) .
C9 N2 1.335(5) .
C10 C18 1.363(6) .
C10 C11 1.419(5) .
C10 C5 1.503(5) 1_455
C11 N3 1.316(5) .
C12 N3 1.375(5) .
C12 C17 1.411(5) .
C12 C13 1.422(5) .
C13 C14 1.356(6) .
C14 C15 1.414(6) .
C15 C16 1.358(6) .
C16 C17 1.409(6) .
C17 C18 1.423(5) .
C19 C20 1.497(5) .
C20 O1 1.281(4) .
C20 C21 1.394(5) .
C21 C22 1.390(5) .
C22 O2 1.277(4) .
C22 C23 1.511(5) .
C24 N4 1.320(5) .
C24 C25 1.412(5) .
C25 C26 1.366(5) .
C26 C27 1.428(5) .
C27 C28 1.388(5) .
C27 N4 1.400(4) .
C28 C29 1.397(5) .
C28 C33 1.498(5) .
C29 N5 1.399(5) .
C29 C30 1.416(5) .
C30 C31 1.367(5) .
C31 C32 1.406(5) .
C32 N5 1.328(5) .
C33 C41 1.356(5) .
C33 C34 1.419(5) 1_455
C34 N6 1.321(5) .
C34 C33 1.419(5) 1_655
C35 N6 1.368(5) .
C35 C36 1.415(5) .
C35 C40 1.422(5) .
C36 C37 1.366(6) .
C37 C38 1.394(6) .
C38 C39 1.360(6) .
C39 C40 1.404(5) .
C40 C41 1.421(5) 1_655
C41 C40 1.421(5) 1_455
C42 C43 1.506(6) .
C43 O3 1.271(5) .
C43 C44 1.388(6) .
C44 C45 1.396(6) .
C45 O4 1.275(5) .
C45 C46 1.509(6) .
Cu1 O1 1.945(3) .
Cu1 O2 1.957(3) .
Cu1 N2 1.972(3) .
Cu1 N1 1.983(3) .
Cu1 N3 2.468(3) .
Cu2 O3 1.943(3) .
Cu2 O4 1.953(3) .
Cu2 N5 1.965(3) .
Cu2 N4 1.975(3) .
Cu2 N6 2.447(3) .
